data_4324543
loop_
_publ_author_name
'Manish K. Sharma'
'Parimal K. Bharadwaj'

_publ_section_title
;
 A Dynamic Open Framework Exhibiting Guest- and/or Temperature-Induced
 Bicycle-Pedal Motion in Single-Crystal to Single-Crystal Transformation
;
_journal_name_full 'Inorganic Chemistry'
_journal_page_first 1889
_journal_page_last 1897
_journal_paper_doi 10.1021/ic102305v
_journal_volume 50
_journal_year 2011
_chemical_formula_moiety 'C138 H154 Cd3 Cl6 N46 O34'
_chemical_formula_sum 'C138 H154 Cd3 Cl6 N46 O34'
_chemical_formula_weight 3550.97
_chemical_name_systematic
;
 ?
;
_space_group_IT_number 2
_symmetry_cell_setting triclinic
_symmetry_space_group_name_Hall '-P 1'
_symmetry_space_group_name_H-M 'P -1'
_atom_sites_solution_hydrogens geom
_atom_sites_solution_primary direct
_atom_sites_solution_secondary difmap
_audit_creation_method SHELXL-97
_cell_angle_alpha 74.102(2)
_cell_angle_beta 87.250(5)
_cell_angle_gamma 74.714(4)
_cell_formula_units_Z 1
_cell_length_a 10.449(5)
_cell_length_b 15.150(3)
_cell_length_c 26.857(2)
_cell_measurement_reflns_used 999
_cell_measurement_temperature 100(2)
_cell_measurement_theta_max 25.00
_cell_measurement_theta_min 2.15
_cell_volume 3943(2)
_computing_cell_refinement 'SAINT 6.45 ( Bruker, 2003)'
_computing_data_collection 'SMART 5.628 (Bruker, 2003)'
_computing_data_reduction 'SAINT 6.45 ( Bruker, 2003)'
_computing_molecular_graphics 'DIAMOND 2.1e'
_computing_structure_refinement 'SHELXL-97 (Sheldrick, 1997)'
_computing_structure_solution SIR-97
_diffrn_ambient_temperature 100(2)
_diffrn_measured_fraction_theta_full 0.989
_diffrn_measured_fraction_theta_max 0.989
_diffrn_measurement_device_type 'BRUKER SMART APEX'
_diffrn_measurement_method /w-scans
_diffrn_radiation_monochromator graphite
_diffrn_radiation_source 'fine-focus sealed tube'
_diffrn_radiation_type MoK\a
_diffrn_radiation_wavelength 0.71069
_diffrn_reflns_av_R_equivalents 0.0523
_diffrn_reflns_av_sigmaI/netI 0.0851
_diffrn_reflns_limit_h_max 12
_diffrn_reflns_limit_h_min -12
_diffrn_reflns_limit_k_max 17
_diffrn_reflns_limit_k_min -18
_diffrn_reflns_limit_l_max 31
_diffrn_reflns_limit_l_min -31
_diffrn_reflns_number 27818
_diffrn_reflns_theta_full 25.00
_diffrn_reflns_theta_max 25.00
_diffrn_reflns_theta_min 2.15
_exptl_absorpt_coefficient_mu 0.591
_exptl_absorpt_correction_T_max 0.9271
_exptl_absorpt_correction_T_min 0.9114
_exptl_absorpt_correction_type empirical
_exptl_absorpt_process_details SADABS
_exptl_crystal_colour orange
_exptl_crystal_density_diffrn 1.495
_exptl_crystal_description block
_exptl_crystal_F_000 1822
_exptl_crystal_size_max 0.16
_exptl_crystal_size_mid 0.14
_exptl_crystal_size_min 0.13
_refine_diff_density_max 3.408
_refine_diff_density_min -1.028
_refine_diff_density_rms 0.173
_refine_ls_extinction_method none
_refine_ls_goodness_of_fit_ref 1.043
_refine_ls_hydrogen_treatment refU
_refine_ls_matrix_type full
_refine_ls_number_parameters 1019
_refine_ls_number_reflns 13726
_refine_ls_number_restraints 0
_refine_ls_restrained_S_all 1.043
_refine_ls_R_factor_all 0.0937
_refine_ls_R_factor_gt 0.0660
_refine_ls_shift/su_max 0.001
_refine_ls_shift/su_mean 0.000
_refine_ls_structure_factor_coef Fsqd
_refine_ls_weighting_details 'calc w=1/[\s^2^(Fo^2^)+(0.1030P)^2^+5.3607P] where P=(Fo^2^+2Fc^2^)/3'
_refine_ls_weighting_scheme calc
_refine_ls_wR_factor_gt 0.1645
_refine_ls_wR_factor_ref 0.1972
_reflns_number_gt 9906
_reflns_number_total 13726
_reflns_threshold_expression >2sigma(I)
_cod_data_source_file ic102305v_si_002_3.cif
_cod_data_source_block Compound2a
_cod_database_code 4324543

loop_
_symmetry_equiv_pos_as_xyz
'x, y, z'
'-x, -y, -z'

loop_
_atom_site_label
_atom_site_type_symbol
_atom_site_fract_x
_atom_site_fract_y
_atom_site_fract_z
_atom_site_U_iso_or_equiv
_atom_site_adp_type
_atom_site_occupancy
_atom_site_symmetry_multiplicity
_atom_site_calc_flag
_atom_site_refinement_flags
Cd1 Cd 0.0000 0.0000 0.5000 0.01830(17) Uani 1 2 d S
Cd2 Cd -1.00860(4) -0.66501(3) 0.174727(15) 0.01664(14) Uani 1 1 d .
Cl1 Cl -0.39390(14) -0.88606(11) 0.21675(6) 0.0257(3) Uani 1 1 d .
Cl2 Cl -0.61260(15) -0.75134(12) 0.45996(6) 0.0340(4) Uani 1 1 d .
Cl3 Cl -0.63366(15) -0.41048(11) 0.12424(6) 0.0288(4) Uani 1 1 d .
O1 O -0.1551(4) -0.0587(3) 0.55477(16) 0.0281(10) Uani 1 1 d .
O2 O -0.8382(4) -0.6259(3) 0.11958(16) 0.0284(10) Uani 1 1 d .
O3 O -1.1790(4) -0.6943(3) 0.23227(15) 0.0257(10) Uani 1 1 d .
O4 O -0.3399(8) -0.2037(5) 0.1683(3) 0.089(2) Uani 1 1 d .
O5 O -0.9667(8) -1.0006(6) 0.1470(2) 0.090(2) Uani 1 1 d .
O6 O -0.4477(4) -0.7966(3) 0.17839(17) 0.0388(12) Uani 1 1 d .
O7 O -0.4215(5) -0.9614(3) 0.20110(17) 0.0358(11) Uani 1 1 d .
O8 O -0.4512(4) -0.8822(3) 0.26654(17) 0.0341(11) Uani 1 1 d .
O9 O -0.2523(4) -0.9009(3) 0.22123(16) 0.0302(10) Uani 1 1 d .
O10 O -0.7514(4) -0.7478(3) 0.46173(19) 0.0390(12) Uani 1 1 d .
O11 O -0.5712(5) -0.7295(4) 0.40747(19) 0.0507(14) Uani 1 1 d .
O12 O -0.5892(5) -0.6844(4) 0.4840(2) 0.0563(15) Uani 1 1 d .
O13 O -0.5398(5) -0.8461(4) 0.48735(19) 0.0449(13) Uani 1 1 d .
O14 O -0.6322(7) -0.3256(4) 0.1365(2) 0.0667(18) Uani 1 1 d .
O15 O -0.5739(5) -0.4099(4) 0.07534(18) 0.0416(12) Uani 1 1 d .
O16 O -0.7670(5) -0.4166(4) 0.1226(2) 0.0537(15) Uani 1 1 d .
O17 O -0.5614(6) -0.4909(5) 0.1628(2) 0.071(2) Uani 1 1 d .
C6 C -0.0209(6) -0.5105(4) 0.5687(2) 0.0238(13) Uani 1 1 d .
H6 H -0.0988 -0.5214 0.5593 0.029 Uiso 1 1 calc R
N1 N 0.1143(5) -0.1613(3) 0.51954(18) 0.0225(11) Uani 1 1 d .
N2 N 0.1492(5) -0.3174(3) 0.54165(19) 0.0228(11) Uani 1 1 d .
N3 N 0.0415(5) -0.6683(4) 0.6345(2) 0.0349(14) Uani 1 1 d .
N4 N -0.0527(5) -0.6903(3) 0.6165(2) 0.0301(13) Uani 1 1 d .
N5 N -0.1027(5) -0.0155(4) 0.43015(19) 0.0246(11) Uani 1 1 d .
N6 N -0.2093(5) -0.0642(4) 0.37885(19) 0.0225(11) Uani 1 1 d .
N7 N -0.5194(6) -0.2621(4) 0.3092(2) 0.0344(13) Uani 1 1 d .
N8 N -0.5434(5) -0.3288(4) 0.3433(2) 0.0331(13) Uani 1 1 d .
N9 N -0.8534(5) -0.5370(3) 0.28341(19) 0.0219(11) Uani 1 1 d .
N10 N -0.9340(5) -0.6110(3) 0.23802(19) 0.0224(11) Uani 1 1 d .
N11 N -1.1241(5) -0.5095(3) 0.13262(18) 0.0202(11) Uani 1 1 d .
N12 N -1.1593(5) -0.3562(3) 0.09283(19) 0.0227(11) Uani 1 1 d .
N13 N -1.0463(5) -0.0071(4) -0.0096(2) 0.0417(15) Uani 1 1 d .
N14 N -0.8920(5) -0.8187(3) 0.21788(18) 0.0188(10) Uani 1 1 d .
N15 N -0.8463(5) -0.9675(3) 0.26533(18) 0.0219(11) Uani 1 1 d .
N16 N -1.0889(5) -0.7106(3) 0.10998(18) 0.0200(11) Uani 1 1 d .
N17 N -1.1801(5) -0.7792(3) 0.06431(17) 0.0184(10) Uani 1 1 d .
N18 N -1.4758(5) -1.0111(4) 0.02226(18) 0.0283(12) Uani 1 1 d .
N19 N -1.3802(5) -0.6814(4) 0.2701(2) 0.0279(12) Uani 1 1 d .
N20 N -0.6652(5) -0.6076(4) 0.0683(2) 0.0290(12) Uani 1 1 d .
N21 N -0.3353(5) -0.0797(4) 0.6009(2) 0.0313(13) Uani 1 1 d .
N22 N -0.2837(5) -0.3523(4) 0.2213(2) 0.0321(13) Uani 1 1 d .
N23 N -0.7529(9) -0.9941(7) 0.1371(3) 0.083(3) Uiso 1 1 d .
C1 C 0.0575(6) -0.2324(4) 0.5349(2) 0.0232(13) Uani 1 1 d .
H1 H -0.0328 -0.2252 0.5402 0.028 Uiso 1 1 calc R
C2 C 0.2478(6) -0.2034(5) 0.5164(3) 0.0322(16) Uani 1 1 d .
H2 H 0.3127 -0.1706 0.5067 0.039 Uiso 1 1 calc R
C3 C 0.2706(6) -0.2994(4) 0.5296(3) 0.0339(16) Uani 1 1 d .
H3 H 0.3516 -0.3438 0.5303 0.041 Uiso 1 1 calc R
C4 C 0.1236(6) -0.4093(4) 0.5614(2) 0.0275(14) Uani 1 1 d .
C5 C 0.0078(6) -0.4241(4) 0.5457(2) 0.0231(13) Uani 1 1 d .
H5 H -0.0489 -0.3774 0.5205 0.028 Uiso 1 1 calc R
C7 C 0.0647(6) -0.5803(4) 0.6052(3) 0.0284(15) Uani 1 1 d .
C8 C 0.1814(7) -0.5649(5) 0.6186(3) 0.0425(19) Uani 1 1 d .
H8 H 0.2400 -0.6126 0.6427 0.051 Uiso 1 1 calc R
C9 C 0.2120(6) -0.4794(4) 0.5965(3) 0.0340(16) Uani 1 1 d .
H9 H 0.2912 -0.4696 0.6053 0.041 Uiso 1 1 calc R
C10 C -0.0782(6) -0.7761(4) 0.6482(2) 0.0262(14) Uani 1 1 d .
C11 C -0.1585(7) -0.8162(4) 0.6275(3) 0.0322(15) Uani 1 1 d .
H11 H -0.1952 -0.7868 0.5943 0.039 Uiso 1 1 calc R
C12 C -0.1850(6) -0.9004(4) 0.6557(2) 0.0276(14) Uani 1 1 d .
H12 H -0.2372 -0.9286 0.6412 0.033 Uiso 1 1 calc R
C13 C -0.1334(6) -0.9425(4) 0.7057(2) 0.0242(14) Uani 1 1 d .
C14 C -0.0548(6) -0.9013(4) 0.7271(3) 0.0311(15) Uani 1 1 d .
H14 H -0.0207 -0.9299 0.7607 0.037 Uiso 1 1 calc R
C15 C -0.0263(6) -0.8178(4) 0.6989(2) 0.0259(14) Uani 1 1 d .
H15 H 0.0264 -0.7899 0.7133 0.031 Uiso 1 1 calc R
C16 C -0.2771(6) -0.0390(4) 0.5600(2) 0.0269(14) Uani 1 1 d .
H16 H -0.3302 0.0071 0.5334 0.032 Uiso 1 1 calc R
C17 C -0.2565(8) -0.1591(5) 0.6410(3) 0.048(2) Uani 1 1 d .
H17A H -0.3134 -0.1806 0.6681 0.072 Uiso 1 1 calc R
H17B H -0.1900 -0.1386 0.6549 0.072 Uiso 1 1 calc R
H17C H -0.2145 -0.2101 0.6262 0.072 Uiso 1 1 calc R
C18 C -0.4785(7) -0.0549(6) 0.6059(3) 0.050(2) Uani 1 1 d .
H18A H -0.5011 -0.0921 0.6386 0.075 Uiso 1 1 calc R
H18B H -0.5192 -0.0677 0.5783 0.075 Uiso 1 1 calc R
H18C H -0.5098 0.0114 0.6042 0.075 Uiso 1 1 calc R
C19 C -0.1599(6) -0.0812(4) 0.4274(2) 0.0226(13) Uani 1 1 d .
H19 H -0.1659 -0.1326 0.4550 0.027 Uiso 1 1 calc R
C20 C -0.1132(6) 0.0467(4) 0.3811(2) 0.0271(14) Uani 1 1 d .
H20 H -0.0800 0.1001 0.3714 0.033 Uiso 1 1 calc R
C21 C -0.1792(6) 0.0172(5) 0.3497(2) 0.0262(14) Uani 1 1 d .
H21 H -0.2005 0.0465 0.3149 0.031 Uiso 1 1 calc R
C22 C -0.2827(6) -0.1189(5) 0.3618(2) 0.0254(14) Uani 1 1 d .
C23 C -0.2970(6) -0.1089(4) 0.3093(3) 0.0267(14) Uani 1 1 d .
H23 H -0.2530 -0.0713 0.2851 0.032 Uiso 1 1 calc R
C24 C -0.3768(6) -0.1553(4) 0.2934(3) 0.0292(15) Uani 1 1 d .
H24 H -0.3899 -0.1468 0.2583 0.035 Uiso 1 1 calc R
C25 C -0.4384(6) -0.2149(4) 0.3295(3) 0.0294(15) Uani 1 1 d .
C26 C -0.4222(7) -0.2261(5) 0.3820(3) 0.0386(17) Uani 1 1 d .
H26 H -0.4622 -0.2665 0.4063 0.046 Uiso 1 1 calc R
C27 C -0.3451(7) -0.1758(5) 0.3975(3) 0.0363(17) Uani 1 1 d .
H27 H -0.3358 -0.1809 0.4325 0.044 Uiso 1 1 calc R
C28 C -0.6259(6) -0.3771(5) 0.3244(3) 0.0311(15) Uani 1 1 d .
C29 C -0.6862(6) -0.3458(5) 0.2747(3) 0.0326(16) Uani 1 1 d .
H29 H -0.6741 -0.2911 0.2510 0.039 Uiso 1 1 calc R
C30 C -0.7637(6) -0.3979(5) 0.2616(3) 0.0298(15) Uani 1 1 d .
H30 H -0.8061 -0.3778 0.2292 0.036 Uiso 1 1 calc R
C31 C -0.7775(6) -0.4801(4) 0.2971(2) 0.0225(13) Uani 1 1 d .
C32 C -0.7190(6) -0.5105(5) 0.3460(2) 0.0272(14) Uani 1 1 d .
H32 H -0.7301 -0.5657 0.3695 0.033 Uiso 1 1 calc R
C33 C -0.6437(7) -0.4576(5) 0.3594(3) 0.0332(16) Uani 1 1 d .
H33 H -0.6049 -0.4766 0.3924 0.040 Uiso 1 1 calc R
C35 C -0.9735(6) -0.6362(4) 0.2880(2) 0.0270(14) Uani 1 1 d .
H35 H -1.0255 -0.6785 0.3004 0.032 Uiso 1 1 calc R
C36 C -0.9260(6) -0.5907(4) 0.3164(2) 0.0282(15) Uani 1 1 d .
H36 H -0.9396 -0.5948 0.3514 0.034 Uiso 1 1 calc R
C37 C -1.3014(6) -0.6776(4) 0.2300(2) 0.0232(13) Uani 1 1 d .
H37 H -1.3413 -0.6610 0.1974 0.028 Uiso 1 1 calc R
C38 C -1.3276(8) -0.7046(7) 0.3227(3) 0.061(3) Uani 1 1 d .
H38A H -1.3993 -0.7036 0.3465 0.092 Uiso 1 1 calc R
H38B H -1.2817 -0.6587 0.3252 0.092 Uiso 1 1 calc R
H38C H -1.2671 -0.7668 0.3312 0.092 Uiso 1 1 calc R
C39 C -1.5233(6) -0.6620(5) 0.2644(3) 0.0415(18) Uani 1 1 d .
H39A H -1.5625 -0.6681 0.2978 0.062 Uiso 1 1 calc R
H39B H -1.5440 -0.7065 0.2486 0.062 Uiso 1 1 calc R
H39C H -1.5581 -0.5985 0.2429 0.062 Uiso 1 1 calc R
C40 C -0.7184(6) -0.6462(4) 0.1108(2) 0.0255(14) Uani 1 1 d .
H40 H -0.6621 -0.6924 0.1363 0.031 Uiso 1 1 calc R
C41 C -0.7455(7) -0.5324(5) 0.0270(3) 0.0436(19) Uani 1 1 d .
H41A H -0.6898 -0.5133 -0.0011 0.065 Uiso 1 1 calc R
H41B H -0.7875 -0.4790 0.0400 0.065 Uiso 1 1 calc R
H41C H -0.8121 -0.5555 0.0151 0.065 Uiso 1 1 calc R
C42 C -0.5207(7) -0.6327(6) 0.0609(3) 0.053(2) Uani 1 1 d .
H42A H -0.5013 -0.5971 0.0273 0.079 Uiso 1 1 calc R
H42B H -0.4898 -0.6994 0.0637 0.079 Uiso 1 1 calc R
H42C H -0.4769 -0.6178 0.0870 0.079 Uiso 1 1 calc R
C43 C -0.9424(6) -0.8898(4) 0.2412(2) 0.0226(13) Uani 1 1 d .
H43 H -1.0323 -0.8872 0.2411 0.027 Uiso 1 1 calc R
C44 C -0.7567(6) -0.8526(4) 0.2277(2) 0.0273(14) Uani 1 1 d .
H44 H -0.6947 -0.8177 0.2163 0.033 Uiso 1 1 calc R
C45 C -0.7285(6) -0.9441(4) 0.2564(3) 0.0296(15) Uani 1 1 d .
H45 H -0.6448 -0.9835 0.2678 0.036 Uiso 1 1 calc R
C46 C -1.0681(6) -0.4377(4) 0.1166(2) 0.0211(13) Uani 1 1 d .
H46 H -0.9786 -0.4425 0.1211 0.025 Uiso 1 1 calc R
C47 C -1.2579(6) -0.4716(4) 0.1185(2) 0.0207(13) Uani 1 1 d .
H47 H -1.3220 -0.5055 0.1249 0.025 Uiso 1 1 calc R
C48 C -1.2806(6) -0.3777(4) 0.0941(2) 0.0228(13) Uani 1 1 d .
H48 H -1.3614 -0.3359 0.0808 0.027 Uiso 1 1 calc R
C49 C -1.1318(6) -0.2666(4) 0.0699(3) 0.0282(15) Uani 1 1 d .
C50 C -1.1981(7) -0.2082(5) 0.0244(3) 0.0360(17) Uani 1 1 d .
H50 H -1.2625 -0.2260 0.0096 0.043 Uiso 1 1 calc R
C51 C -1.1670(7) -0.1223(5) 0.0010(3) 0.0444(19) Uani 1 1 d .
H51 H -1.2137 -0.0814 -0.0287 0.053 Uiso 1 1 calc R
C52 C -1.0686(7) -0.0981(5) 0.0214(3) 0.0390(18) Uani 1 1 d .
C53 C -1.0027(7) -0.1557(5) 0.0670(3) 0.0378(18) Uani 1 1 d .
H53 H -0.9366 -0.1383 0.0811 0.045 Uiso 1 1 calc R
C54 C -1.0360(7) -0.2403(5) 0.0918(3) 0.0333(16) Uani 1 1 d .
H54 H -0.9939 -0.2786 0.1230 0.040 Uiso 1 1 calc R
C55 C -1.1583(5) -0.7714(4) 0.1122(2) 0.0183(12) Uani 1 1 d .
H55 H -1.1889 -0.8051 0.1426 0.022 Uiso 1 1 calc R
C56 C -1.0650(6) -0.6761(4) 0.0588(2) 0.0238(13) Uani 1 1 d .
H56 H -1.0174 -0.6312 0.0457 0.029 Uiso 1 1 calc R
C57 C -1.1209(6) -0.7175(4) 0.0300(2) 0.0266(14) Uani 1 1 d .
H57 H -1.1196 -0.7063 -0.0058 0.032 Uiso 1 1 calc R
C58 C -1.2528(5) -0.8384(4) 0.0523(2) 0.0214(13) Uani 1 1 d .
C59 C -1.3156(6) -0.8105(4) 0.0041(2) 0.0244(13) Uani 1 1 d .
H59 H -1.3091 -0.7547 -0.0200 0.029 Uiso 1 1 calc R
C60 C -1.3883(6) -0.8671(4) -0.0076(2) 0.0266(14) Uani 1 1 d .
H60 H -1.4289 -0.8505 -0.0402 0.032 Uiso 1 1 calc R
C61 C -1.4000(6) -0.9495(4) 0.0298(2) 0.0245(14) Uani 1 1 d .
C62 C -1.3362(6) -0.9755(4) 0.0776(2) 0.0262(14) Uani 1 1 d .
H62 H -1.3448 -1.0301 0.1022 0.031 Uiso 1 1 calc R
C63 C -1.2601(6) -0.9219(4) 0.0892(2) 0.0237(13) Uani 1 1 d .
H63 H -1.2146 -0.9409 0.1209 0.028 Uiso 1 1 calc R
C64 C -0.8841(7) -0.9598(6) 0.1336(3) 0.0441(19) Uani 1 1 d .
H64 H -0.9148 -0.8948 0.1185 0.053 Uiso 1 1 calc R
C65 C -0.6729(13) -0.9219(19) 0.1180(5) 0.245(15) Uani 1 1 d .
H65A H -0.5800 -0.9536 0.1221 0.368 Uiso 1 1 calc R
H65B H -0.6937 -0.8761 0.1378 0.368 Uiso 1 1 calc R
H65C H -0.6944 -0.8901 0.0821 0.368 Uiso 1 1 calc R
C66 C -0.695(2) -1.0916(13) 0.1574(5) 0.253(15) Uani 1 1 d .
H66A H -0.6004 -1.1036 0.1569 0.379 Uiso 1 1 calc R
H66B H -0.7233 -1.1262 0.1368 0.379 Uiso 1 1 calc R
H66C H -0.7228 -1.1117 0.1924 0.379 Uiso 1 1 calc R
C67 C -0.3277(8) -0.4394(5) 0.2438(3) 0.0467(19) Uani 1 1 d .
H67A H -0.2576 -0.4868 0.2653 0.070 Uiso 1 1 calc R
H67B H -0.3499 -0.4629 0.2164 0.070 Uiso 1 1 calc R
H67C H -0.4044 -0.4253 0.2643 0.070 Uiso 1 1 calc R
C68 C -0.1448(9) -0.3483(8) 0.2310(4) 0.084(4) Uani 1 1 d .
H68A H -0.0978 -0.4074 0.2542 0.126 Uiso 1 1 calc R
H68B H -0.1485 -0.2973 0.2462 0.126 Uiso 1 1 calc R
H68C H -0.0995 -0.3378 0.1988 0.126 Uiso 1 1 calc R
C69 C -0.3651(8) -0.2775(5) 0.1896(3) 0.0387(17) Uani 1 1 d .
H69 H -0.4491 -0.2829 0.1833 0.046 Uiso 1 1 calc R
C34 C -0.8601(6) -0.5523(4) 0.2363(2) 0.0208(13) Uani 1 1 d .
H34 H -0.8183 -0.5250 0.2070 0.025 Uiso 1 1 calc R

loop_
_atom_site_aniso_label
_atom_site_aniso_U_11
_atom_site_aniso_U_22
_atom_site_aniso_U_33
_atom_site_aniso_U_23
_atom_site_aniso_U_13
_atom_site_aniso_U_12
Cd1 0.0216(3) 0.0163(3) 0.0184(3) -0.0038(2) -0.0043(2) -0.0074(3)
Cd2 0.0188(2) 0.0153(2) 0.0173(2) -0.00432(17) -0.00352(17) -0.00653(17)
Cl1 0.0207(8) 0.0310(9) 0.0233(8) -0.0001(6) -0.0038(6) -0.0101(6)
Cl2 0.0242(8) 0.0397(10) 0.0340(9) -0.0019(7) 0.0032(7) -0.0105(7)
Cl3 0.0226(8) 0.0318(9) 0.0301(8) 0.0000(7) -0.0025(6) -0.0118(7)
O1 0.028(3) 0.029(2) 0.029(2) -0.0071(19) 0.0020(19) -0.011(2)
O2 0.023(2) 0.030(2) 0.030(2) -0.003(2) 0.0001(19) -0.007(2)
O3 0.025(2) 0.029(2) 0.025(2) -0.0059(19) 0.0015(18) -0.0114(19)
O4 0.136(7) 0.067(5) 0.070(5) -0.022(4) 0.006(4) -0.034(5)
O5 0.117(6) 0.130(6) 0.043(4) -0.002(4) -0.006(4) -0.088(5)
O6 0.031(3) 0.041(3) 0.032(3) 0.006(2) -0.007(2) -0.004(2)
O7 0.043(3) 0.042(3) 0.028(2) -0.006(2) -0.007(2) -0.023(2)
O8 0.025(2) 0.041(3) 0.030(3) -0.002(2) 0.003(2) -0.007(2)
O9 0.021(2) 0.042(3) 0.026(2) -0.002(2) -0.0006(18) -0.012(2)
O10 0.021(2) 0.041(3) 0.057(3) -0.018(2) 0.001(2) -0.008(2)
O11 0.053(3) 0.048(3) 0.034(3) 0.007(2) 0.011(2) -0.005(3)
O12 0.057(4) 0.057(4) 0.071(4) -0.028(3) 0.016(3) -0.034(3)
O13 0.038(3) 0.041(3) 0.038(3) 0.008(2) -0.003(2) 0.001(2)
O14 0.100(5) 0.061(4) 0.065(4) -0.032(3) 0.014(3) -0.053(4)
O15 0.038(3) 0.049(3) 0.033(3) -0.003(2) 0.008(2) -0.013(2)
O16 0.027(3) 0.074(4) 0.073(4) -0.030(3) 0.005(3) -0.026(3)
O17 0.046(3) 0.079(5) 0.051(4) 0.027(3) -0.005(3) 0.002(3)
C6 0.028(3) 0.023(3) 0.019(3) -0.005(3) -0.001(3) -0.005(3)
N1 0.025(3) 0.021(3) 0.023(3) -0.005(2) -0.006(2) -0.009(2)
N2 0.017(3) 0.015(3) 0.034(3) -0.002(2) -0.001(2) -0.005(2)
N3 0.031(3) 0.024(3) 0.043(4) 0.000(3) 0.007(3) -0.008(3)
N4 0.036(3) 0.012(3) 0.044(3) -0.008(2) 0.008(3) -0.009(2)
N5 0.028(3) 0.025(3) 0.022(3) -0.006(2) -0.007(2) -0.007(2)
N6 0.024(3) 0.026(3) 0.024(3) -0.013(2) 0.002(2) -0.012(2)
N7 0.039(3) 0.025(3) 0.043(3) -0.018(3) 0.002(3) -0.006(3)
N8 0.033(3) 0.026(3) 0.043(3) -0.009(3) -0.003(3) -0.011(3)
N9 0.021(3) 0.021(3) 0.027(3) -0.010(2) -0.005(2) -0.005(2)
N10 0.023(3) 0.021(3) 0.023(3) -0.005(2) -0.006(2) -0.006(2)
N11 0.023(3) 0.018(3) 0.021(3) -0.007(2) -0.003(2) -0.006(2)
N12 0.022(3) 0.017(3) 0.028(3) -0.004(2) 0.002(2) -0.006(2)
N13 0.033(4) 0.044(4) 0.048(4) -0.020(3) 0.003(3) -0.001(3)
N14 0.021(3) 0.016(2) 0.022(3) -0.007(2) 0.001(2) -0.006(2)
N15 0.023(3) 0.019(3) 0.025(3) -0.006(2) 0.004(2) -0.009(2)
N16 0.025(3) 0.017(3) 0.019(3) -0.004(2) -0.003(2) -0.008(2)
N17 0.024(3) 0.020(3) 0.014(2) -0.007(2) 0.000(2) -0.007(2)
N18 0.031(3) 0.036(3) 0.024(3) -0.011(3) -0.004(2) -0.014(3)
N19 0.023(3) 0.030(3) 0.031(3) -0.007(2) 0.004(2) -0.009(2)
N20 0.025(3) 0.029(3) 0.028(3) -0.005(2) 0.004(2) -0.003(2)
N21 0.035(3) 0.031(3) 0.027(3) -0.007(2) 0.012(2) -0.009(3)
N22 0.028(3) 0.038(3) 0.036(3) -0.017(3) 0.002(3) -0.010(3)
C1 0.019(3) 0.021(3) 0.025(3) 0.001(3) -0.004(3) -0.004(3)
C2 0.023(3) 0.032(4) 0.040(4) -0.002(3) -0.005(3) -0.009(3)
C3 0.023(3) 0.019(3) 0.050(4) 0.003(3) 0.000(3) -0.001(3)
C4 0.025(3) 0.022(3) 0.036(4) -0.010(3) 0.006(3) -0.006(3)
C5 0.022(3) 0.023(3) 0.024(3) -0.006(3) 0.003(3) -0.004(3)
C7 0.027(3) 0.015(3) 0.044(4) -0.009(3) 0.006(3) -0.008(3)
C8 0.027(4) 0.023(4) 0.062(5) 0.008(3) -0.007(3) 0.000(3)
C9 0.027(4) 0.023(4) 0.050(4) 0.002(3) -0.010(3) -0.013(3)
C10 0.028(3) 0.014(3) 0.033(4) -0.002(3) 0.013(3) -0.005(3)
C11 0.039(4) 0.025(4) 0.029(4) -0.004(3) 0.006(3) -0.007(3)
C12 0.029(4) 0.024(3) 0.029(4) -0.006(3) 0.003(3) -0.008(3)
C13 0.018(3) 0.019(3) 0.031(3) -0.002(3) 0.009(3) -0.003(3)
C14 0.031(4) 0.019(3) 0.036(4) 0.004(3) -0.005(3) -0.006(3)
C15 0.023(3) 0.019(3) 0.038(4) -0.009(3) 0.008(3) -0.008(3)
C16 0.030(4) 0.019(3) 0.029(4) -0.005(3) 0.000(3) -0.006(3)
C17 0.068(6) 0.047(5) 0.032(4) -0.003(4) 0.002(4) -0.027(4)
C18 0.042(5) 0.047(5) 0.058(5) -0.019(4) 0.029(4) -0.008(4)
C19 0.025(3) 0.021(3) 0.025(3) -0.009(3) -0.005(3) -0.008(3)
C20 0.030(4) 0.029(4) 0.026(3) -0.003(3) -0.006(3) -0.018(3)
C21 0.027(3) 0.037(4) 0.020(3) -0.010(3) 0.000(3) -0.015(3)
C22 0.016(3) 0.036(4) 0.029(3) -0.015(3) 0.000(3) -0.008(3)
C23 0.025(3) 0.018(3) 0.037(4) -0.007(3) -0.008(3) -0.005(3)
C24 0.033(4) 0.022(3) 0.037(4) -0.015(3) -0.011(3) -0.006(3)
C25 0.025(3) 0.025(3) 0.046(4) -0.026(3) -0.007(3) -0.002(3)
C26 0.045(4) 0.040(4) 0.044(4) -0.018(3) 0.013(3) -0.028(4)
C27 0.043(4) 0.055(5) 0.024(4) -0.021(3) 0.010(3) -0.024(4)
C28 0.022(3) 0.038(4) 0.041(4) -0.024(3) -0.002(3) -0.007(3)
C29 0.026(4) 0.026(4) 0.049(4) -0.014(3) 0.004(3) -0.010(3)
C30 0.025(3) 0.035(4) 0.030(4) -0.014(3) -0.005(3) -0.003(3)
C31 0.015(3) 0.030(3) 0.030(3) -0.019(3) 0.000(3) -0.006(3)
C32 0.026(3) 0.032(4) 0.028(3) -0.012(3) -0.009(3) -0.009(3)
C33 0.037(4) 0.035(4) 0.034(4) -0.015(3) -0.003(3) -0.013(3)
C35 0.034(4) 0.029(4) 0.025(3) -0.010(3) 0.002(3) -0.016(3)
C36 0.033(4) 0.033(4) 0.022(3) -0.006(3) -0.003(3) -0.014(3)
C37 0.026(4) 0.020(3) 0.025(3) -0.005(3) 0.001(3) -0.008(3)
C38 0.048(5) 0.107(8) 0.030(4) -0.015(5) 0.008(4) -0.028(5)
C39 0.027(4) 0.042(4) 0.050(5) -0.006(4) 0.009(3) -0.009(3)
C40 0.027(4) 0.023(3) 0.025(3) -0.003(3) -0.004(3) -0.008(3)
C41 0.044(4) 0.054(5) 0.024(4) -0.001(3) -0.004(3) -0.005(4)
C42 0.043(5) 0.044(5) 0.051(5) 0.005(4) 0.022(4) 0.002(4)
C43 0.021(3) 0.020(3) 0.028(3) -0.007(3) 0.000(3) -0.008(3)
C44 0.018(3) 0.030(4) 0.031(4) 0.003(3) -0.002(3) -0.010(3)
C45 0.022(3) 0.024(3) 0.038(4) -0.001(3) -0.004(3) -0.005(3)
C46 0.020(3) 0.018(3) 0.026(3) -0.009(3) -0.005(3) -0.003(3)
C47 0.022(3) 0.018(3) 0.024(3) -0.005(2) 0.000(2) -0.009(3)
C48 0.021(3) 0.024(3) 0.022(3) -0.004(3) -0.003(3) -0.008(3)
C49 0.027(3) 0.021(3) 0.035(4) -0.005(3) 0.006(3) -0.005(3)
C50 0.029(4) 0.029(4) 0.041(4) 0.000(3) 0.004(3) -0.004(3)
C51 0.043(5) 0.023(4) 0.053(5) 0.008(3) 0.010(4) -0.004(3)
C52 0.043(4) 0.021(4) 0.049(5) -0.005(3) 0.019(4) -0.009(3)
C53 0.043(4) 0.031(4) 0.053(5) -0.025(4) 0.021(4) -0.022(3)
C54 0.042(4) 0.035(4) 0.031(4) -0.015(3) 0.016(3) -0.020(3)
C55 0.015(3) 0.025(3) 0.019(3) -0.012(3) -0.001(2) -0.006(2)
C56 0.029(3) 0.023(3) 0.021(3) -0.004(3) 0.005(3) -0.015(3)
C57 0.036(4) 0.030(4) 0.019(3) -0.005(3) -0.004(3) -0.016(3)
C58 0.015(3) 0.026(3) 0.027(3) -0.010(3) -0.002(2) -0.008(3)
C59 0.025(3) 0.022(3) 0.025(3) -0.005(3) -0.004(3) -0.003(3)
C60 0.024(3) 0.032(4) 0.027(3) -0.015(3) -0.008(3) -0.003(3)
C61 0.021(3) 0.031(4) 0.026(3) -0.013(3) 0.002(3) -0.009(3)
C62 0.034(4) 0.026(3) 0.025(3) -0.007(3) -0.004(3) -0.015(3)
C63 0.025(3) 0.030(3) 0.019(3) -0.011(3) -0.003(3) -0.007(3)
C64 0.032(4) 0.055(5) 0.047(5) -0.019(4) -0.005(4) -0.006(4)
C65 0.105(11) 0.66(5) 0.108(11) -0.22(2) 0.066(9) -0.22(2)
C66 0.29(2) 0.25(2) 0.082(10) -0.087(12) -0.087(13) 0.219(19)
C67 0.056(5) 0.040(4) 0.042(5) -0.010(4) 0.000(4) -0.011(4)
C68 0.067(6) 0.117(9) 0.055(6) -0.042(6) -0.044(5) 0.023(6)
C69 0.049(5) 0.032(4) 0.039(4) -0.013(3) 0.008(4) -0.016(4)
C34 0.022(3) 0.019(3) 0.022(3) -0.009(3) -0.005(3) -0.003(3)

loop_
_atom_type_symbol
_atom_type_description
_atom_type_scat_dispersion_real
_atom_type_scat_dispersion_imag
_atom_type_scat_source
C C 0.0033 0.0016 'International Tables Vol C Tables 4.2.6.8 and 6.1.1.4'
H H 0.0000 0.0000 'International Tables Vol C Tables 4.2.6.8 and 6.1.1.4'
N N 0.0061 0.0033 'International Tables Vol C Tables 4.2.6.8 and 6.1.1.4'
O O 0.0106 0.0060 'International Tables Vol C Tables 4.2.6.8 and 6.1.1.4'
Cl Cl 0.1484 0.1585 'International Tables Vol C Tables 4.2.6.8 and 6.1.1.4'
Cd Cd -0.8075 1.2024 'International Tables Vol C Tables 4.2.6.8 and 6.1.1.4'

loop_
_geom_angle_atom_site_label_1
_geom_angle_atom_site_label_2
_geom_angle_atom_site_label_3
_geom_angle
_geom_angle_site_symmetry_1
_geom_angle_site_symmetry_3
N5 Cd1 N5 180.000(1) 2_556 .
N5 Cd1 O1 89.72(16) 2_556 .
N5 Cd1 O1 90.28(16) . .
N5 Cd1 O1 90.28(16) 2_556 2_556
N5 Cd1 O1 89.72(16) . 2_556
O1 Cd1 O1 180.00(18) . 2_556
N5 Cd1 N1 90.14(17) 2_556 .
N5 Cd1 N1 89.86(17) . .
O1 Cd1 N1 82.57(16) . .
O1 Cd1 N1 97.43(16) 2_556 .
N5 Cd1 N1 89.86(17) 2_556 2_556
N5 Cd1 N1 90.14(17) . 2_556
O1 Cd1 N1 97.43(16) . 2_556
O1 Cd1 N1 82.57(16) 2_556 2_556
N1 Cd1 N1 180.000(1) . 2_556
N16 Cd2 N10 177.00(16) . .
N16 Cd2 N14 94.23(16) . .
N10 Cd2 N14 88.77(16) . .
N16 Cd2 N11 86.91(16) . .
N10 Cd2 N11 90.09(16) . .
N14 Cd2 N11 178.86(16) . .
N16 Cd2 O3 94.86(15) . .
N10 Cd2 O3 85.25(16) . .
N14 Cd2 O3 85.05(15) . .
N11 Cd2 O3 94.88(16) . .
N16 Cd2 O2 88.68(16) . .
N10 Cd2 O2 91.09(16) . .
N14 Cd2 O2 97.19(15) . .
N11 Cd2 O2 82.80(16) . .
O3 Cd2 O2 175.67(14) . .
O7 Cl1 O9 109.8(3) . .
O7 Cl1 O8 110.3(3) . .
O9 Cl1 O8 108.7(3) . .
O7 Cl1 O6 109.7(3) . .
O9 Cl1 O6 108.6(3) . .
O8 Cl1 O6 109.8(3) . .
O12 Cl2 O11 109.3(3) . .
O12 Cl2 O10 109.4(3) . .
O11 Cl2 O10 110.4(3) . .
O12 Cl2 O13 110.0(3) . .
O11 Cl2 O13 109.7(3) . .
O10 Cl2 O13 108.1(3) . .
O14 Cl3 O17 110.2(4) . .
O14 Cl3 O16 109.5(4) . .
O17 Cl3 O16 108.3(4) . .
O14 Cl3 O15 108.9(3) . .
O17 Cl3 O15 109.4(3) . .
O16 Cl3 O15 110.5(3) . .
C16 O1 Cd1 138.6(4) . .
C40 O2 Cd2 146.5(4) . .
C37 O3 Cd2 136.9(4) . .
C7 C6 C5 120.7(6) . .
C1 N1 C2 105.5(5) . .
C1 N1 Cd1 124.6(4) . .
C2 N1 Cd1 129.9(4) . .
C1 N2 C3 107.8(5) . .
C1 N2 C4 125.5(5) . .
C3 N2 C4 126.6(5) . .
N4 N3 C7 114.1(5) . .
N3 N4 C10 112.8(5) . .
C19 N5 C20 106.6(5) . .
C19 N5 Cd1 129.3(4) . .
C20 N5 Cd1 124.1(4) . .
C19 N6 C21 106.6(5) . .
C19 N6 C22 126.7(5) . .
C21 N6 C22 126.7(5) . .
N8 N7 C25 111.3(6) . .
N7 N8 C28 112.8(6) . .
C34 N9 C36 107.2(5) . .
C34 N9 C31 126.3(5) . .
C36 N9 C31 126.4(5) . .
C34 N10 C35 106.6(5) . .
C34 N10 Cd2 132.7(4) . .
C35 N10 Cd2 120.6(4) . .
C46 N11 C47 105.9(5) . .
C46 N11 Cd2 124.0(4) . .
C47 N11 Cd2 130.1(4) . .
C46 N12 C48 107.3(5) . .
C46 N12 C49 125.3(5) . .
C48 N12 C49 127.3(5) . .
N13 N13 C52 108.7(8) 2_355 .
C43 N14 C44 105.6(5) . .
C43 N14 Cd2 126.9(4) . .
C44 N14 Cd2 127.4(4) . .
C43 N15 C45 107.1(5) . .
C43 N15 C13 125.8(5) . 2_436
C45 N15 C13 127.1(5) . 2_436
C55 N16 C56 106.3(5) . .
C55 N16 Cd2 130.9(4) . .
C56 N16 Cd2 122.8(4) . .
C55 N17 C57 106.5(5) . .
C55 N17 C58 126.4(5) . .
C57 N17 C58 127.1(5) . .
N18 N18 C61 113.9(6) 2_235 .
C37 N19 C39 122.2(6) . .
C37 N19 C38 121.4(6) . .
C39 N19 C38 116.3(5) . .
C40 N20 C41 121.2(5) . .
C40 N20 C42 122.0(6) . .
C41 N20 C42 116.6(5) . .
C16 N21 C18 122.3(6) . .
C16 N21 C17 119.7(6) . .
C18 N21 C17 117.7(6) . .
C69 N22 C67 119.7(6) . .
C69 N22 C68 119.0(7) . .
C67 N22 C68 121.2(7) . .
C64 N23 C66 120.7(13) . .
C64 N23 C65 116.0(11) . .
C66 N23 C65 123.4(14) . .
N1 C1 N2 110.7(5) . .
C3 C2 N1 110.3(6) . .
C2 C3 N2 105.7(6) . .
C9 C4 C5 121.6(6) . .
C9 C4 N2 119.3(5) . .
C5 C4 N2 119.1(5) . .
C6 C5 C4 118.2(6) . .
C6 C7 C8 119.7(6) . .
C6 C7 N3 126.0(6) . .
C8 C7 N3 114.2(6) . .
C7 C8 C9 120.8(6) . .
C4 C9 C8 118.9(6) . .
C11 C10 C15 120.5(5) . .
C11 C10 N4 117.3(6) . .
C15 C10 N4 122.2(6) . .
C10 C11 C12 120.2(6) . .
C11 C12 C13 119.6(6) . .
C14 C13 C12 120.3(6) . .
C14 C13 N15 119.1(6) . 2_436
C12 C13 N15 120.5(5) . 2_436
C13 C14 C15 120.5(6) . .
C14 C15 C10 118.8(6) . .
O1 C16 N21 123.5(6) . .
N5 C19 N6 110.9(5) . .
C21 C20 N5 108.6(5) . .
C20 C21 N6 107.3(5) . .
C27 C22 C23 120.7(6) . .
C27 C22 N6 119.2(6) . .
C23 C22 N6 120.0(5) . .
C24 C23 C22 119.2(6) . .
C23 C24 C25 120.6(6) . .
C26 C25 C24 120.2(6) . .
C26 C25 N7 123.0(6) . .
C24 C25 N7 116.8(6) . .
C25 C26 C27 118.7(6) . .
C22 C27 C26 120.6(6) . .
C33 C28 C29 120.8(6) . .
C33 C28 N8 114.8(6) . .
C29 C28 N8 124.4(6) . .
C30 C29 C28 118.8(6) . .
C31 C30 C29 119.4(6) . .
C32 C31 C30 121.8(5) . .
C32 C31 N9 118.1(5) . .
C30 C31 N9 120.1(5) . .
C31 C32 C33 118.9(6) . .
C28 C33 C32 120.4(6) . .
C36 C35 N10 109.8(5) . .
C35 C36 N9 106.1(5) . .
O3 C37 N19 125.5(6) . .
O2 C40 N20 124.7(6) . .
N14 C43 N15 111.2(5) . .
C45 C44 N14 109.4(5) . .
C44 C45 N15 106.7(5) . .
N11 C46 N12 110.8(5) . .
C48 C47 N11 109.7(5) . .
C47 C48 N12 106.3(5) . .
C54 C49 C50 120.4(6) . .
C54 C49 N12 120.1(6) . .
C50 C49 N12 119.5(6) . .
C49 C50 C51 119.2(7) . .
C52 C51 C50 120.4(7) . .
C51 C52 C53 120.6(6) . .
C51 C52 N13 112.7(7) . .
C53 C52 N13 126.8(7) . .
C52 C53 C54 119.7(7) . .
C49 C54 C53 119.7(7) . .
N16 C55 N17 111.3(5) . .
C57 C56 N16 109.6(5) . .
C56 C57 N17 106.3(5) . .
C59 C58 C63 121.8(5) . .
C59 C58 N17 118.6(5) . .
C63 C58 N17 119.5(5) . .
C58 C59 C60 119.0(6) . .
C59 C60 C61 119.7(6) . .
C62 C61 C60 120.0(5) . .
C62 C61 N18 115.9(5) . .
C60 C61 N18 124.2(5) . .
C63 C62 C61 121.0(6) . .
C62 C63 C58 118.4(5) . .
O5 C64 N23 128.8(9) . .
O4 C69 N22 125.8(8) . .
N10 C34 N9 110.3(5) . .

loop_
_geom_bond_atom_site_label_1
_geom_bond_atom_site_label_2
_geom_bond_distance
_geom_bond_site_symmetry_2
Cd1 N5 2.301(5) 2_556
Cd1 N5 2.301(5) .
Cd1 O1 2.323(4) .
Cd1 O1 2.323(4) 2_556
Cd1 N1 2.343(5) .
Cd1 N1 2.343(5) 2_556
Cd2 N16 2.304(5) .
Cd2 N10 2.322(5) .
Cd2 N14 2.326(5) .
Cd2 N11 2.336(5) .
Cd2 O3 2.352(4) .
Cd2 O2 2.353(4) .
Cl1 O7 1.418(5) .
Cl1 O9 1.443(4) .
Cl1 O8 1.448(5) .
Cl1 O6 1.450(5) .
Cl2 O12 1.418(5) .
Cl2 O11 1.430(5) .
Cl2 O10 1.436(5) .
Cl2 O13 1.442(5) .
Cl3 O14 1.416(5) .
Cl3 O17 1.424(5) .
Cl3 O16 1.424(5) .
Cl3 O15 1.426(5) .
O1 C16 1.241(7) .
O2 C40 1.235(7) .
O3 C37 1.238(7) .
O4 C69 1.198(9) .
O5 C64 1.178(9) .
C6 C7 1.378(9) .
C6 C5 1.390(8) .
N1 C1 1.324(7) .
N1 C2 1.382(8) .
N2 C1 1.359(7) .
N2 C3 1.371(8) .
N2 C4 1.439(7) .
N3 N4 1.274(7) .
N3 C7 1.425(8) .
N4 C10 1.428(7) .
N5 C19 1.307(7) .
N5 C20 1.384(7) .
N6 C19 1.357(7) .
N6 C21 1.373(8) .
N6 C22 1.436(7) .
N7 N8 1.235(7) .
N7 C25 1.449(8) .
N8 C28 1.454(8) .
N9 C34 1.354(7) .
N9 C36 1.375(8) .
N9 C31 1.439(7) .
N10 C34 1.314(7) .
N10 C35 1.366(8) .
N11 C46 1.330(7) .
N11 C47 1.391(7) .
N12 C46 1.358(7) .
N12 C48 1.386(7) .
N12 C49 1.427(7) .
N13 N13 1.210(11) 2_355
N13 C52 1.472(9) .
N14 C43 1.314(7) .
N14 C44 1.382(7) .
N15 C43 1.355(7) .
N15 C45 1.361(7) .
N15 C13 1.438(7) 2_436
N16 C55 1.302(7) .
N16 C56 1.367(7) .
N17 C55 1.358(7) .
N17 C57 1.372(7) .
N17 C58 1.423(7) .
N18 N18 1.244(9) 2_235
N18 C61 1.429(7) .
N19 C37 1.321(8) .
N19 C39 1.453(8) .
N19 C38 1.458(9) .
N20 C40 1.304(8) .
N20 C41 1.457(8) .
N20 C42 1.474(9) .
N21 C16 1.312(8) .
N21 C18 1.452(9) .
N21 C17 1.462(9) .
N22 C69 1.329(9) .
N22 C67 1.475(9) .
N22 C68 1.507(10) .
N23 C64 1.330(11) .
N23 C66 1.401(17) .
N23 C65 1.514(19) .
C2 C3 1.357(9) .
C4 C9 1.373(9) .
C4 C5 1.392(8) .
C7 C8 1.381(9) .
C8 C9 1.382(9) .
C10 C11 1.373(9) .
C10 C15 1.401(9) .
C11 C12 1.384(8) .
C12 C13 1.385(8) .
C13 C14 1.381(9) .
C13 N15 1.438(7) 2_436
C14 C15 1.383(8) .
C20 C21 1.345(8) .
C22 C27 1.368(9) .
C22 C23 1.387(8) .
C23 C24 1.369(8) .
C24 C25 1.391(9) .
C25 C26 1.386(9) .
C26 C27 1.392(9) .
C28 C33 1.371(9) .
C28 C29 1.409(9) .
C29 C30 1.386(9) .
C30 C31 1.382(9) .
C31 C32 1.381(8) .
C32 C33 1.383(8) .
C35 C36 1.346(8) .
C44 C45 1.351(9) .
C47 C48 1.355(8) .
C49 C54 1.379(9) .
C49 C50 1.388(9) .
C50 C51 1.396(9) .
C51 C52 1.363(11) .
C52 C53 1.383(10) .
C53 C54 1.396(9) .
C56 C57 1.353(8) .
C58 C59 1.386(8) .
C58 C63 1.394(8) .
C59 C60 1.389(8) .
C60 C61 1.402(9) .
C61 C62 1.384(8) .
C62 C63 1.376(8) .

loop_
_geom_torsion_atom_site_label_1
_geom_torsion_atom_site_label_2
_geom_torsion_atom_site_label_3
_geom_torsion_atom_site_label_4
_geom_torsion
_geom_torsion_site_symmetry_1
_geom_torsion_site_symmetry_4
N5 Cd1 O1 C16 121.6(6) 2_556 .
N5 Cd1 O1 C16 -58.4(6) . .
N1 Cd1 O1 C16 -148.2(6) . .
N1 Cd1 O1 C16 31.8(6) 2_556 .
N16 Cd2 O2 C40 -110.4(7) . .
N10 Cd2 O2 C40 72.6(7) . .
N14 Cd2 O2 C40 -16.3(8) . .
N11 Cd2 O2 C40 162.6(8) . .
N16 Cd2 O3 C37 -45.6(6) . .
N10 Cd2 O3 C37 131.4(6) . .
N14 Cd2 O3 C37 -139.5(6) . .
N11 Cd2 O3 C37 41.7(6) . .
N5 Cd1 N1 C1 113.9(5) 2_556 .
N5 Cd1 N1 C1 -66.1(5) . .
O1 Cd1 N1 C1 24.2(5) . .
O1 Cd1 N1 C1 -155.8(5) 2_556 .
N5 Cd1 N1 C2 -68.7(5) 2_556 .
N5 Cd1 N1 C2 111.3(5) . .
O1 Cd1 N1 C2 -158.4(5) . .
O1 Cd1 N1 C2 21.6(5) 2_556 .
C7 N3 N4 C10 -176.9(5) . .
O1 Cd1 N5 C19 -36.1(5) . .
O1 Cd1 N5 C19 143.9(5) 2_556 .
N1 Cd1 N5 C19 46.5(5) . .
N1 Cd1 N5 C19 -133.5(5) 2_556 .
O1 Cd1 N5 C20 144.7(5) . .
O1 Cd1 N5 C20 -35.3(5) 2_556 .
N1 Cd1 N5 C20 -132.8(5) . .
N1 Cd1 N5 C20 47.2(5) 2_556 .
C25 N7 N8 C28 179.3(5) . .
N14 Cd2 N10 C34 118.3(5) . .
N11 Cd2 N10 C34 -61.7(5) . .
O3 Cd2 N10 C34 -156.6(5) . .
O2 Cd2 N10 C34 21.1(5) . .
N14 Cd2 N10 C35 -65.9(5) . .
N11 Cd2 N10 C35 114.1(5) . .
O3 Cd2 N10 C35 19.2(4) . .
O2 Cd2 N10 C35 -163.1(5) . .
N16 Cd2 N11 C46 -123.7(5) . .
N10 Cd2 N11 C46 56.5(5) . .
O3 Cd2 N11 C46 141.7(4) . .
O2 Cd2 N11 C46 -34.6(4) . .
N16 Cd2 N11 C47 55.6(5) . .
N10 Cd2 N11 C47 -124.2(5) . .
O3 Cd2 N11 C47 -39.0(5) . .
O2 Cd2 N11 C47 144.7(5) . .
N16 Cd2 N14 C43 -66.1(5) . .
N10 Cd2 N14 C43 113.8(5) . .
O3 Cd2 N14 C43 28.4(5) . .
O2 Cd2 N14 C43 -155.3(5) . .
N16 Cd2 N14 C44 119.0(5) . .
N10 Cd2 N14 C44 -61.1(5) . .
O3 Cd2 N14 C44 -146.4(5) . .
O2 Cd2 N14 C44 29.8(5) . .
N14 Cd2 N16 C55 56.5(5) . .
N11 Cd2 N16 C55 -123.5(5) . .
O3 Cd2 N16 C55 -28.8(5) . .
O2 Cd2 N16 C55 153.7(5) . .
N14 Cd2 N16 C56 -121.3(5) . .
N11 Cd2 N16 C56 58.6(5) . .
O3 Cd2 N16 C56 153.3(4) . .
O2 Cd2 N16 C56 -24.2(5) . .
C2 N1 C1 N2 0.2(7) . .
Cd1 N1 C1 N2 178.2(4) . .
C3 N2 C1 N1 -0.6(7) . .
C4 N2 C1 N1 175.5(5) . .
C1 N1 C2 C3 0.3(7) . .
Cd1 N1 C2 C3 -177.5(4) . .
N1 C2 C3 N2 -0.6(8) . .
C1 N2 C3 C2 0.7(7) . .
C4 N2 C3 C2 -175.3(6) . .
C1 N2 C4 C9 -137.6(7) . .
C3 N2 C4 C9 37.7(9) . .
C1 N2 C4 C5 40.5(9) . .
C3 N2 C4 C5 -144.2(6) . .
C7 C6 C5 C4 -1.4(9) . .
C9 C4 C5 C6 3.6(9) . .
N2 C4 C5 C6 -174.4(5) . .
C5 C6 C7 C8 -1.0(10) . .
C5 C6 C7 N3 174.4(6) . .
N4 N3 C7 C6 16.0(9) . .
N4 N3 C7 C8 -168.3(6) . .
C6 C7 C8 C9 1.4(11) . .
N3 C7 C8 C9 -174.6(7) . .
C5 C4 C9 C8 -3.3(10) . .
N2 C4 C9 C8 174.7(6) . .
C7 C8 C9 C4 0.8(11) . .
N3 N4 C10 C11 -167.3(6) . .
N3 N4 C10 C15 13.9(8) . .
C15 C10 C11 C12 -2.4(9) . .
N4 C10 C11 C12 178.7(6) . .
C10 C11 C12 C13 2.0(9) . .
C11 C12 C13 C14 -0.7(9) . .
C11 C12 C13 N15 -176.6(5) . 2_436
C12 C13 C14 C15 -0.2(9) . .
N15 C13 C14 C15 175.8(5) 2_436 .
C13 C14 C15 C10 -0.3(9) . .
C11 C10 C15 C14 1.6(9) . .
N4 C10 C15 C14 -179.7(6) . .
Cd1 O1 C16 N21 -169.2(4) . .
C18 N21 C16 O1 179.8(6) . .
C17 N21 C16 O1 -6.3(10) . .
C20 N5 C19 N6 -0.9(7) . .
Cd1 N5 C19 N6 179.8(4) . .
C21 N6 C19 N5 0.5(7) . .
C22 N6 C19 N5 -177.5(5) . .
C19 N5 C20 C21 0.9(7) . .
Cd1 N5 C20 C21 -179.7(4) . .
N5 C20 C21 N6 -0.6(7) . .
C19 N6 C21 C20 0.1(7) . .
C22 N6 C21 C20 178.1(5) . .
C19 N6 C22 C27 21.0(9) . .
C21 N6 C22 C27 -156.6(6) . .
C19 N6 C22 C23 -163.2(6) . .
C21 N6 C22 C23 19.2(9) . .
C27 C22 C23 C24 1.4(10) . .
N6 C22 C23 C24 -174.4(5) . .
C22 C23 C24 C25 -2.7(9) . .
C23 C24 C25 C26 1.6(10) . .
C23 C24 C25 N7 -179.1(5) . .
N8 N7 C25 C26 -16.6(9) . .
N8 N7 C25 C24 164.2(6) . .
C24 C25 C26 C27 0.8(10) . .
N7 C25 C26 C27 -178.4(6) . .
C23 C22 C27 C26 1.1(10) . .
N6 C22 C27 C26 176.9(6) . .
C25 C26 C27 C22 -2.2(11) . .
N7 N8 C28 C33 173.6(6) . .
N7 N8 C28 C29 -7.2(9) . .
C33 C28 C29 C30 -0.2(10) . .
N8 C28 C29 C30 -179.4(6) . .
C28 C29 C30 C31 -1.4(9) . .
C29 C30 C31 C32 1.9(9) . .
C29 C30 C31 N9 -177.6(5) . .
C34 N9 C31 C32 -143.5(6) . .
C36 N9 C31 C32 32.2(8) . .
C34 N9 C31 C30 36.0(9) . .
C36 N9 C31 C30 -148.3(6) . .
C30 C31 C32 C33 -0.6(9) . .
N9 C31 C32 C33 178.8(6) . .
C29 C28 C33 C32 1.4(10) . .
N8 C28 C33 C32 -179.3(6) . .
C31 C32 C33 C28 -1.0(10) . .
C34 N10 C35 C36 1.5(7) . .
Cd2 N10 C35 C36 -175.3(4) . .
N10 C35 C36 N9 -1.0(7) . .
C34 N9 C36 C35 0.0(7) . .
C31 N9 C36 C35 -176.3(5) . .
Cd2 O3 C37 N19 -162.9(4) . .
C39 N19 C37 O3 -179.2(6) . .
C38 N19 C37 O3 1.5(10) . .
Cd2 O2 C40 N20 170.6(5) . .
C41 N20 C40 O2 2.1(10) . .
C42 N20 C40 O2 177.9(6) . .
C44 N14 C43 N15 -0.1(7) . .
Cd2 N14 C43 N15 -175.9(3) . .
C45 N15 C43 N14 -0.5(7) . .
C13 N15 C43 N14 -179.8(5) 2_436 .
C43 N14 C44 C45 0.6(7) . .
Cd2 N14 C44 C45 176.4(4) . .
N14 C44 C45 N15 -0.9(7) . .
C43 N15 C45 C44 0.8(7) . .
C13 N15 C45 C44 -179.8(6) 2_436 .
C47 N11 C46 N12 -0.4(6) . .
Cd2 N11 C46 N12 179.1(3) . .
C48 N12 C46 N11 0.4(7) . .
C49 N12 C46 N11 -178.2(5) . .
C46 N11 C47 C48 0.3(6) . .
Cd2 N11 C47 C48 -179.1(4) . .
N11 C47 C48 N12 -0.1(7) . .
C46 N12 C48 C47 -0.2(6) . .
C49 N12 C48 C47 178.3(6) . .
C46 N12 C49 C54 -35.0(9) . .
C48 N12 C49 C54 146.7(6) . .
C46 N12 C49 C50 142.3(6) . .
C48 N12 C49 C50 -35.9(9) . .
C54 C49 C50 C51 -0.1(10) . .
N12 C49 C50 C51 -177.5(6) . .
C49 C50 C51 C52 2.9(11) . .
C50 C51 C52 C53 -3.4(11) . .
C50 C51 C52 N13 177.6(6) . .
N13 N13 C52 C51 -176.7(7) 2_355 .
N13 N13 C52 C53 4.3(11) 2_355 .
C51 C52 C53 C54 1.0(10) . .
N13 C52 C53 C54 179.9(6) . .
C50 C49 C54 C53 -2.2(10) . .
N12 C49 C54 C53 175.2(6) . .
C52 C53 C54 C49 1.7(10) . .
C56 N16 C55 N17 0.6(6) . .
Cd2 N16 C55 N17 -177.5(4) . .
C57 N17 C55 N16 -0.8(7) . .
C58 N17 C55 N16 -179.5(5) . .
C55 N16 C56 C57 -0.1(7) . .
Cd2 N16 C56 C57 178.2(4) . .
N16 C56 C57 N17 -0.4(7) . .
C55 N17 C57 C56 0.7(7) . .
C58 N17 C57 C56 179.3(5) . .
C55 N17 C58 C59 151.8(6) . .
C57 N17 C58 C59 -26.6(9) . .
C55 N17 C58 C63 -27.7(9) . .
C57 N17 C58 C63 153.9(6) . .
C63 C58 C59 C60 0.4(9) . .
N17 C58 C59 C60 -179.1(5) . .
C58 C59 C60 C61 1.8(9) . .
C59 C60 C61 C62 -1.9(9) . .
C59 C60 C61 N18 177.9(6) . .
N18 N18 C61 C62 -175.4(7) 2_235 .
N18 N18 C61 C60 4.8(10) 2_235 .
C60 C61 C62 C63 -0.3(9) . .
N18 C61 C62 C63 179.9(6) . .
C61 C62 C63 C58 2.5(9) . .
C59 C58 C63 C62 -2.5(9) . .
N17 C58 C63 C62 177.0(5) . .
C66 N23 C64 O5 2.3(16) . .
C65 N23 C64 O5 -177.6(9) . .
C67 N22 C69 O4 -178.6(7) . .
C68 N22 C69 O4 -2.3(11) . .
C35 N10 C34 N9 -1.5(7) . .
Cd2 N10 C34 N9 174.8(4) . .
C36 N9 C34 N10 0.9(7) . .
C31 N9 C34 N10 177.3(5) . .
